data_4087460
loop_
_publ_author_name
'Berkeley, Emily R.'
'Perez-Gavilan, Ariane'
'Carroll, Patrick J.'
'Sneddon, Larry G.'

_publ_section_title
;
 Syntheses, Structural Characterizations, and Reactivity Studies of
 Half-Sandwich Cobalt, Rhodium, and Iridium Metallatricarbadecaboranyl
 Complexes
;
_journal_issue 7
_journal_name_full Organometallics
_journal_page_first 1396
_journal_paper_doi 10.1021/acs.organomet.5b00141
_journal_volume 34
_journal_year 2015
_chemical_formula_sum 'C35 H38 B7 P2 Rh'
_chemical_formula_weight 699.17
_space_group_IT_number 14
_space_group_name_Hall '-P 2yn'
_space_group_name_H-M_alt 'P 1 21/n 1'
_symmetry_cell_setting monoclinic
_symmetry_Int_Tables_number 14
_symmetry_space_group_name_H-M 'P 1 21/n 1'
_atom_sites_solution_hydrogens geom
_atom_sites_solution_primary direct
_audit_creation_method SHELXL-97
_cell_angle_alpha 90.00
_cell_angle_beta 92.054(4)
_cell_angle_gamma 90.00
_cell_formula_units_Z 4
_cell_length_a 11.6572(9)
_cell_length_b 18.1448(13)
_cell_length_c 15.8603(12)
_cell_measurement_temperature 143(1)
_cell_volume 3352.6(4)
_computing_data_collection 'Bruker APEX2'
_computing_data_reduction 'Bruker SAINT'
_computing_structure_refinement 'SHELXL-97 (Sheldrick, 2008)'
_computing_structure_solution 'SHELXS-97 (Sheldrick, 2008)'
_diffrn_ambient_temperature 143(1)
_diffrn_measured_fraction_theta_full 0.996
_diffrn_measured_fraction_theta_max 0.996
_diffrn_measurement_device 'CCD Area Detector'
_diffrn_measurement_device_type 'Bruker APEXII'
_diffrn_measurement_method 'phi and omega scans'
_diffrn_radiation_monochromator graphite
_diffrn_radiation_source 'sealed tube'
_diffrn_radiation_type MoK\a
_diffrn_radiation_wavelength 0.71073
_diffrn_reflns_av_R_equivalents 0.0259
_diffrn_reflns_av_sigmaI/netI 0.0128
_diffrn_reflns_limit_h_max 15
_diffrn_reflns_limit_h_min -15
_diffrn_reflns_limit_k_max 23
_diffrn_reflns_limit_k_min -23
_diffrn_reflns_limit_l_max 20
_diffrn_reflns_limit_l_min -20
_diffrn_reflns_number 85331
_diffrn_reflns_theta_full 27.60
_diffrn_reflns_theta_max 27.60
_diffrn_reflns_theta_min 1.71
_exptl_absorpt_coefficient_mu 0.630
_exptl_absorpt_correction_T_max 0.7456
_exptl_absorpt_correction_T_min 0.6882
_exptl_absorpt_correction_type multi-scan
_exptl_absorpt_process_details '(SADABS; Sheldrick, 2007)'
_exptl_crystal_density_diffrn 1.385
_exptl_crystal_density_method 'not measured'
_exptl_crystal_description plate
_exptl_crystal_F_000 1432
_exptl_crystal_size_max 0.32
_exptl_crystal_size_mid 0.14
_exptl_crystal_size_min 0.02
_refine_diff_density_max 0.618
_refine_diff_density_min -0.518
_refine_diff_density_rms 0.064
_refine_ls_extinction_method none
_refine_ls_goodness_of_fit_ref 1.078
_refine_ls_hydrogen_treatment constr
_refine_ls_matrix_type full
_refine_ls_number_parameters 437
_refine_ls_number_reflns 7755
_refine_ls_number_restraints 319
_refine_ls_restrained_S_all 1.078
_refine_ls_R_factor_all 0.0365
_refine_ls_R_factor_gt 0.0291
_refine_ls_shift/su_max 0.001
_refine_ls_shift/su_mean 0.000
_refine_ls_structure_factor_coef Fsqd
_refine_ls_weighting_details 'calc w=1/[\s^2^(Fo^2^)+(0.0238P)^2^+4.2983P] where P=(Fo^2^+2Fc^2^)/3'
_refine_ls_weighting_scheme calc
_refine_ls_wR_factor_gt 0.0657
_refine_ls_wR_factor_ref 0.0718
_reflns_number_gt 6832
_reflns_number_total 7755
_reflns_threshold_expression >2sigma(I)
_cod_data_source_file om5b00141_si_002.cif
_cod_data_source_block CMPD5(UP3416)
_cod_depositor_comments
;
The following automatic conversions were performed:

data name '_atom_site_symetry_multiplicity' was replaced with
'_atom_site_symmetry_multiplicity' as specified in the replacement
file
'/home/saulius/struct/COD-crude-data/automatic-downloads/DataCite-retrospective/ACS/depositions/lib/lists/replacement-tags.lst'.

Automatic conversion script
Id: cif_correct_tags 6909 2019-04-08 15:41:33Z antanas 
;
_cod_original_sg_symbol_H-M 'P 21/n     '
_cod_database_code 4087460

loop_
_symmetry_equiv_pos_as_xyz
'x, y, z'
'-x+1/2, y+1/2, -z+1/2'
'-x, -y, -z'
'x-1/2, -y-1/2, z-1/2'

loop_
_atom_site_label
_atom_site_type_symbol
_atom_site_fract_x
_atom_site_fract_y
_atom_site_fract_z
_atom_site_U_iso_or_equiv
_atom_site_adp_type
_atom_site_occupancy
_atom_site_symmetry_multiplicity
_atom_site_calc_flag
_atom_site_refinement_flags
_atom_site_disorder_assembly
_atom_site_disorder_group
Rh1 Rh 0.586003(12) 0.328986(9) 0.747727(9) 0.02129(5) Uani 1 1 d . A .
C2 C 0.6074(3) 0.22355(13) 0.80164(14) 0.0405(5) Uani 1 1 d U . .
C3 C 0.6448(3) 0.38928(16) 0.85649(17) 0.0524(6) Uani 1 1 d U . .
H3 H 0.6240 0.4402 0.8501 0.065 Uiso 1 1 calc R A .
C4 C 0.5692(3) 0.24266(18) 0.88708(17) 0.0612(7) Uani 1 1 d U A .
H4 H 0.5036 0.2176 0.9082 0.077 Uiso 1 1 calc R . .
B5 B 0.7342(2) 0.25559(16) 0.78947(16) 0.0364(5) Uani 1 1 d U A .
H5 H 0.7859 0.2344 0.7381 0.045 Uiso 1 1 calc R . .
B6 B 0.7556(3) 0.35336(17) 0.82660(17) 0.0417(6) Uani 1 1 d U A .
H6 H 0.8219 0.3880 0.7989 0.052 Uiso 1 1 calc R . .
B7 B 0.5715(3) 0.3368(2) 0.9112(2) 0.0617(8) Uani 1 1 d U A .
H7 H 0.4939 0.3576 0.9406 0.077 Uiso 1 1 calc R . .
B8 B 0.7021(4) 0.20407(18) 0.88215(19) 0.0637(8) Uani 1 1 d U A .
H8 H 0.7336 0.1488 0.8998 0.080 Uiso 1 1 calc R . .
B9 B 0.7200(2) 0.35444(16) 0.93656(17) 0.0389(5) Uani 1 1 d U A .
H9 H 0.7580 0.3866 0.9893 0.049 Uiso 1 1 calc R . .
B10 B 0.6707(3) 0.26899(19) 0.95918(18) 0.0539(7) Uani 1 1 d U . .
H10 H 0.6706 0.2526 1.0260 0.067 Uiso 1 1 calc R A .
B11 B 0.7916(3) 0.2788(2) 0.89288(17) 0.0470(6) Uani 1 1 d U A .
H11 H 0.8825 0.2688 0.9099 0.059 Uiso 1 1 calc R . .
C12 C 0.5343(2) 0.16206(13) 0.7579(2) 0.0296(9) Uani 0.65 1 d PGU A 1
C13 C 0.5901(2) 0.09581(15) 0.74169(19) 0.0421(10) Uani 0.65 1 d PGU A 1
H13 H 0.6686 0.0915 0.7530 0.056 Uiso 0.65 1 calc PR A 1
C14 C 0.5281(3) 0.03608(12) 0.7086(2) 0.0511(13) Uani 0.65 1 d PGU A 1
H14 H 0.5653 -0.0081 0.6978 0.068 Uiso 0.65 1 calc PR A 1
C15 C 0.4102(3) 0.04260(14) 0.6916(2) 0.0530(11) Uani 0.65 1 d PGU A 1
H15 H 0.3689 0.0028 0.6695 0.070 Uiso 0.65 1 calc PR A 1
C16 C 0.3544(2) 0.10885(17) 0.7078(2) 0.0500(11) Uani 0.65 1 d PGU A 1
H16 H 0.2759 0.1132 0.6965 0.067 Uiso 0.65 1 calc PR A 1
C17 C 0.4165(2) 0.16858(14) 0.7409(2) 0.0385(9) Uani 0.65 1 d PGU A 1
H17 H 0.3793 0.2128 0.7517 0.051 Uiso 0.65 1 calc PR A 1
C12' C 0.5832(5) 0.1544(2) 0.7603(4) 0.0311(18) Uani 0.35 1 d PGU A 2
C13' C 0.6572(4) 0.1005(3) 0.7310(3) 0.0406(16) Uani 0.35 1 d PGU A 2
H13' H 0.7361 0.1079 0.7345 0.054 Uiso 0.35 1 calc PR A 2
C14' C 0.6127(6) 0.0353(2) 0.6964(4) 0.058(2) Uani 0.35 1 d PGU A 2
H14' H 0.6620 -0.0006 0.6769 0.077 Uiso 0.35 1 calc PR A 2
C15' C 0.4942(6) 0.0241(3) 0.6912(4) 0.059(3) Uani 0.35 1 d PGU A 2
H15' H 0.4646 -0.0193 0.6681 0.079 Uiso 0.35 1 calc PR A 2
C16' C 0.4203(5) 0.0781(4) 0.7204(4) 0.063(3) Uani 0.35 1 d PGU A 2
H16' H 0.3413 0.0706 0.7169 0.084 Uiso 0.35 1 calc PR A 2
C17' C 0.4648(4) 0.1432(3) 0.7550(4) 0.045(2) Uani 0.35 1 d PGU A 2
H17' H 0.4155 0.1792 0.7745 0.060 Uiso 0.35 1 calc PR A 2
P1 P 0.59798(4) 0.30405(3) 0.61050(3) 0.02403(11) Uani 1 1 d . . .
P2 P 0.44555(4) 0.40822(3) 0.70045(3) 0.02332(11) Uani 1 1 d . . .
C18 C 0.46869(19) 0.33728(13) 0.55197(13) 0.0309(5) Uani 1 1 d . A .
H18a H 0.4814 0.3384 0.4919 0.041 Uiso 1 1 calc R . .
H18b H 0.4038 0.3054 0.5620 0.041 Uiso 1 1 calc R . .
C19 C 0.44676(19) 0.41458(13) 0.58490(13) 0.0306(4) Uani 1 1 d . A .
H19a H 0.3736 0.4329 0.5626 0.041 Uiso 1 1 calc R . .
H19b H 0.5068 0.4479 0.5679 0.041 Uiso 1 1 calc R . .
C20 C 0.62656(18) 0.21356(12) 0.56726(12) 0.0272(4) Uani 1 1 d . A .
C21 C 0.7391(2) 0.18731(13) 0.56488(15) 0.0357(5) Uani 1 1 d . . .
H21 H 0.7997 0.2172 0.5831 0.048 Uiso 1 1 calc R A .
C22 C 0.7607(2) 0.11710(15) 0.53556(18) 0.0464(6) Uani 1 1 d . A .
H22 H 0.8357 0.0996 0.5352 0.062 Uiso 1 1 calc R . .
C23 C 0.6711(3) 0.07282(14) 0.50672(19) 0.0493(6) Uani 1 1 d . . .
H23 H 0.6858 0.0258 0.4863 0.066 Uiso 1 1 calc R A .
C24 C 0.5598(2) 0.09843(14) 0.50824(16) 0.0406(5) Uani 1 1 d . A .
H24 H 0.4997 0.0688 0.4883 0.054 Uiso 1 1 calc R . .
C25 C 0.53699(19) 0.16769(12) 0.53913(13) 0.0309(4) Uani 1 1 d . . .
H25 H 0.4615 0.1840 0.5412 0.041 Uiso 1 1 calc R A .
C26 C 0.70618(18) 0.36203(12) 0.56162(13) 0.0296(4) Uani 1 1 d . A .
C27 C 0.76552(19) 0.41518(14) 0.60785(15) 0.0358(5) Uani 1 1 d . . .
H27 H 0.7554 0.4189 0.6656 0.048 Uiso 1 1 calc R A .
C28 C 0.8403(2) 0.46315(15) 0.56896(17) 0.0437(6) Uani 1 1 d . A .
H28 H 0.8803 0.4985 0.6007 0.058 Uiso 1 1 calc R . .
C29 C 0.8549(2) 0.45810(15) 0.48347(18) 0.0467(6) Uani 1 1 d . . .
H29 H 0.9046 0.4902 0.4574 0.062 Uiso 1 1 calc R A .
C30 C 0.7963(3) 0.40580(16) 0.43649(18) 0.0541(7) Uani 1 1 d . A .
H30 H 0.8064 0.4027 0.3787 0.072 Uiso 1 1 calc R . .
C31 C 0.7224(3) 0.35780(15) 0.47498(15) 0.0455(6) Uani 1 1 d . . .
H31 H 0.6832 0.3224 0.4429 0.061 Uiso 1 1 calc R A .
C32 C 0.44957(18) 0.50261(12) 0.73906(14) 0.0286(4) Uani 1 1 d . A .
C33 C 0.4216(3) 0.51671(15) 0.82145(19) 0.0580(8) Uani 1 1 d . . .
H33 H 0.3948 0.4785 0.8545 0.077 Uiso 1 1 calc R A .
C34 C 0.4325(3) 0.58672(17) 0.8559(2) 0.0682(10) Uani 1 1 d . A .
H34 H 0.4143 0.5950 0.9117 0.091 Uiso 1 1 calc R . .
C35 C 0.4699(3) 0.64324(15) 0.8077(2) 0.0517(7) Uani 1 1 d . . .
H35 H 0.4746 0.6906 0.8299 0.069 Uiso 1 1 calc R A .
C36 C 0.5004(3) 0.63046(17) 0.7276(2) 0.0620(9) Uani 1 1 d . A .
H36 H 0.5279 0.6689 0.6953 0.082 Uiso 1 1 calc R . .
C37 C 0.4909(3) 0.56051(16) 0.69348(18) 0.0547(8) Uani 1 1 d . . .
H37 H 0.5131 0.5525 0.6385 0.073 Uiso 1 1 calc R A .
C38 C 0.30119(17) 0.37671(12) 0.72316(14) 0.0287(4) Uani 1 1 d . A .
C39 C 0.2815(2) 0.34418(16) 0.80047(16) 0.0430(6) Uani 1 1 d . . .
H39 H 0.3423 0.3368 0.8391 0.057 Uiso 1 1 calc R A .
C40 C 0.1715(2) 0.32257(16) 0.82053(19) 0.0503(7) Uani 1 1 d . A .
H40 H 0.1588 0.3021 0.8731 0.067 Uiso 1 1 calc R . .
C41 C 0.0820(2) 0.33120(15) 0.7636(2) 0.0506(7) Uani 1 1 d . . .
H41 H 0.0087 0.3160 0.7769 0.067 Uiso 1 1 calc R A .
C42 C 0.1006(2) 0.36222(17) 0.6869(2) 0.0536(7) Uani 1 1 d . A .
H42 H 0.0396 0.3678 0.6480 0.071 Uiso 1 1 calc R . .
C43 C 0.2090(2) 0.38550(15) 0.66630(17) 0.0417(6) Uani 1 1 d . . .
H43 H 0.2201 0.4072 0.6141 0.056 Uiso 1 1 calc R A .

loop_
_atom_site_aniso_label
_atom_site_aniso_U_11
_atom_site_aniso_U_22
_atom_site_aniso_U_33
_atom_site_aniso_U_23
_atom_site_aniso_U_13
_atom_site_aniso_U_12
Rh1 0.02052(8) 0.02709(8) 0.01606(7) 0.00006(6) -0.00198(5) 0.00023(6)
C2 0.0722(15) 0.0281(11) 0.0212(10) 0.0013(8) 0.0024(9) -0.0078(11)
C3 0.0696(16) 0.0443(13) 0.0410(13) -0.0185(10) -0.0290(12) 0.0208(11)
C4 0.0815(16) 0.0730(17) 0.0303(12) -0.0133(12) 0.0179(12) -0.0444(14)
B5 0.0423(13) 0.0442(14) 0.0220(10) -0.0017(9) -0.0063(9) 0.0188(11)
B6 0.0456(14) 0.0491(14) 0.0293(12) -0.0013(10) -0.0128(10) -0.0151(12)
B7 0.0296(12) 0.097(2) 0.0574(18) -0.0515(16) -0.0069(11) 0.0081(13)
B8 0.128(3) 0.0379(13) 0.0234(12) 0.0039(10) -0.0193(15) 0.0130(15)
B9 0.0427(13) 0.0432(13) 0.0297(11) -0.0083(10) -0.0131(10) 0.0003(11)
B10 0.082(2) 0.0558(16) 0.0241(12) -0.0048(11) 0.0054(11) -0.0166(14)
B11 0.0456(13) 0.0688(18) 0.0257(12) -0.0058(11) -0.0113(10) 0.0227(12)
C12 0.042(3) 0.0262(19) 0.0200(16) 0.0043(13) -0.0021(18) -0.0087(17)
C13 0.066(3) 0.0270(19) 0.032(2) 0.0039(15) -0.014(2) -0.0014(19)
C14 0.091(4) 0.028(2) 0.033(3) -0.0009(18) -0.020(3) -0.006(2)
C15 0.082(3) 0.040(2) 0.037(2) -0.0001(19) -0.003(2) -0.030(2)
C16 0.053(3) 0.055(3) 0.042(2) -0.005(2) 0.004(2) -0.025(2)
C17 0.046(2) 0.037(2) 0.034(2) -0.0019(17) 0.0061(18) -0.0169(18)
C12' 0.043(5) 0.028(4) 0.023(3) 0.008(2) 0.005(3) -0.004(3)
C13' 0.070(5) 0.027(3) 0.026(3) 0.005(2) 0.008(4) 0.004(3)
C14' 0.107(6) 0.035(4) 0.032(4) 0.003(3) 0.008(5) 0.000(4)
C15' 0.110(7) 0.046(5) 0.022(4) -0.004(3) 0.004(5) -0.033(5)
C16' 0.086(6) 0.066(6) 0.039(5) -0.015(4) 0.032(5) -0.053(5)
C17' 0.055(5) 0.046(5) 0.037(4) -0.013(4) 0.027(4) -0.021(4)
P1 0.0229(2) 0.0314(3) 0.0177(2) 0.00024(19) -0.00052(18) -0.0015(2)
P2 0.0221(2) 0.0270(3) 0.0207(2) 0.00326(19) -0.00032(18) 0.00122(19)
C18 0.0308(11) 0.0423(12) 0.0193(9) 0.0006(8) -0.0052(8) 0.0015(9)
C19 0.0311(10) 0.0392(12) 0.0213(10) 0.0075(8) -0.0013(8) 0.0046(9)
C20 0.0307(10) 0.0302(10) 0.0207(9) 0.0020(8) 0.0018(8) -0.0008(8)
C21 0.0320(11) 0.0349(12) 0.0404(13) 0.0019(10) 0.0018(9) -0.0020(9)
C22 0.0401(13) 0.0393(14) 0.0603(17) -0.0001(12) 0.0074(12) 0.0058(11)
C23 0.0592(17) 0.0291(12) 0.0601(17) -0.0024(11) 0.0078(13) -0.0007(12)
C24 0.0473(14) 0.0349(12) 0.0394(13) 0.0003(10) -0.0005(11) -0.0100(11)
C25 0.0326(11) 0.0351(11) 0.0250(10) 0.0037(8) -0.0008(8) -0.0047(9)
C26 0.0302(10) 0.0327(11) 0.0265(10) 0.0029(8) 0.0070(8) 0.0003(9)
C27 0.0302(11) 0.0475(14) 0.0298(11) 0.0034(10) 0.0024(9) -0.0067(10)
C28 0.0343(12) 0.0476(15) 0.0490(15) 0.0081(12) 0.0017(11) -0.0121(11)
C29 0.0402(13) 0.0473(15) 0.0538(16) 0.0189(12) 0.0167(12) -0.0011(11)
C30 0.075(2) 0.0522(16) 0.0367(14) 0.0053(12) 0.0280(13) -0.0030(15)
C31 0.0676(18) 0.0403(13) 0.0296(12) -0.0043(10) 0.0155(12) -0.0081(13)
C32 0.0247(9) 0.0284(10) 0.0325(11) 0.0019(8) -0.0042(8) 0.0032(8)
C33 0.091(2) 0.0329(13) 0.0527(17) -0.0030(12) 0.0322(16) 0.0040(14)
C34 0.098(3) 0.0438(17) 0.064(2) -0.0154(15) 0.0285(19) 0.0078(17)
C35 0.0570(17) 0.0319(13) 0.0653(19) -0.0083(13) -0.0105(14) 0.0028(12)
C36 0.084(2) 0.0418(16) 0.0594(19) 0.0008(14) -0.0034(16) -0.0296(16)
C37 0.079(2) 0.0479(16) 0.0379(14) -0.0037(12) 0.0059(13) -0.0299(15)
C38 0.0240(9) 0.0295(10) 0.0326(11) -0.0017(8) 0.0026(8) -0.0004(8)
C39 0.0350(12) 0.0591(16) 0.0352(12) 0.0047(11) 0.0054(10) -0.0091(11)
C40 0.0455(15) 0.0559(17) 0.0509(16) -0.0016(13) 0.0195(12) -0.0135(13)
C41 0.0292(12) 0.0460(15) 0.078(2) -0.0163(14) 0.0176(13) -0.0090(11)
C42 0.0262(12) 0.0583(17) 0.076(2) -0.0003(15) -0.0055(12) 0.0004(12)
C43 0.0286(11) 0.0465(14) 0.0498(14) 0.0066(11) -0.0040(10) 0.0016(10)

loop_
_atom_type_symbol
_atom_type_description
_atom_type_scat_dispersion_real
_atom_type_scat_dispersion_imag
_atom_type_scat_source
C C 0.0033 0.0016 'International Tables Vol C Tables 4.2.6.8 and 6.1.1.4'
H H 0.0000 0.0000 'International Tables Vol C Tables 4.2.6.8 and 6.1.1.4'
B B 0.0013 0.0007 'International Tables Vol C Tables 4.2.6.8 and 6.1.1.4'
P P 0.1023 0.0942 'International Tables Vol C Tables 4.2.6.8 and 6.1.1.4'
Rh Rh -1.1178 0.9187 'International Tables Vol C Tables 4.2.6.8 and 6.1.1.4'

loop_
_geom_angle_atom_site_label_1
_geom_angle_atom_site_label_2
_geom_angle_atom_site_label_3
_geom_angle
C2 Rh1 C3 96.17(10)
C2 Rh1 P1 101.59(6)
C3 Rh1 P1 149.57(10)
C2 Rh1 B5 42.95(11)
C3 Rh1 B5 81.11(10)
P1 Rh1 B5 95.29(7)
C2 Rh1 P2 141.04(8)
C3 Rh1 P2 98.53(7)
P1 Rh1 P2 82.921(19)
B5 Rh1 P2 175.86(8)
C2 Rh1 B6 82.49(11)
C3 Rh1 B6 39.79(11)
P1 Rh1 B6 118.54(8)
B5 Rh1 B6 48.24(11)
P2 Rh1 B6 129.58(8)
C2 Rh1 B7 69.94(11)
C3 Rh1 B7 36.79(12)
P1 Rh1 B7 171.43(10)
B5 Rh1 B7 79.46(10)
P2 Rh1 B7 102.75(8)
B6 Rh1 B7 62.77(10)
C2 Rh1 C4 32.73(9)
C3 Rh1 C4 70.68(10)
P1 Rh1 C4 133.15(6)
B5 Rh1 C4 59.99(11)
P2 Rh1 C4 123.83(8)
B6 Rh1 C4 76.06(10)
B7 Rh1 C4 38.28(11)
C12' C2 C4 124.1(3)
C12' C2 C12 22.2(2)
C4 C2 C12 113.5(2)
C12' C2 B5 115.3(3)
C4 C2 B5 109.5(2)
C12 C2 B5 134.4(2)
C12' C2 B8 105.9(3)
C4 C2 B8 64.5(2)
C12 C2 B8 121.3(2)
B5 C2 B8 65.7(2)
C12' C2 Rh1 126.0(3)
C4 C2 Rh1 97.09(19)
C12 C2 Rh1 114.58(17)
B5 C2 Rh1 73.66(13)
B8 C2 Rh1 124.03(18)
B6 C3 B7 113.3(2)
B6 C3 B9 69.18(18)
B7 C3 B9 67.9(2)
B6 C3 Rh1 77.43(14)
B7 C3 Rh1 88.30(17)
B9 C3 Rh1 125.05(18)
C2 C4 B10 117.4(3)
C2 C4 B8 63.79(19)
B10 C4 B8 62.0(2)
C2 C4 B7 115.1(2)
B10 C4 B7 64.53(19)
B8 C4 B7 113.8(2)
C2 C4 Rh1 50.18(13)
B10 C4 Rh1 108.58(17)
B8 C4 Rh1 96.14(16)
B7 C4 Rh1 67.34(17)
C2 B5 B8 59.55(19)
C2 B5 B11 106.8(2)
B8 B5 B11 57.06(18)
C2 B5 B6 114.56(19)
B8 B5 B6 105.30(19)
B11 B5 B6 56.85(16)
C2 B5 Rh1 63.39(12)
B8 B5 Rh1 111.6(2)
B11 B5 Rh1 112.58(16)
B6 B5 Rh1 68.16(12)
C3 B6 B11 109.1(2)
C3 B6 B9 58.21(17)
B11 B6 B9 59.22(16)
C3 B6 B5 113.1(2)
B11 B6 B5 59.17(16)
B9 B6 B5 106.2(2)
C3 B6 Rh1 62.79(13)
B11 B6 Rh1 110.70(18)
B9 B6 Rh1 107.40(17)
B5 B6 Rh1 63.60(11)
C3 B7 C4 118.5(2)
C3 B7 B9 58.20(17)
C4 B7 B9 103.3(2)
C3 B7 B10 106.9(2)
C4 B7 B10 56.0(2)
B9 B7 B10 55.78(17)
C3 B7 Rh1 54.91(14)
C4 B7 Rh1 74.38(13)
B9 B7 Rh1 97.85(18)
B10 B7 Rh1 108.28(16)
C2 B8 C4 51.71(17)
C2 B8 B11 106.7(2)
C4 B8 B11 102.8(2)
C2 B8 B10 103.8(3)
C4 B8 B10 58.4(2)
B11 B8 B10 62.57(19)
C2 B8 B5 54.73(15)
C4 B8 B5 92.3(2)
B11 B8 B5 61.66(18)
B10 B8 B5 106.1(2)
C3 B9 B10 109.8(2)
C3 B9 B11 104.05(19)
B10 B9 B11 62.6(2)
C3 B9 B7 53.9(2)
B10 B9 B7 63.4(2)
B11 B9 B7 103.9(2)
C3 B9 B6 52.62(16)
B10 B9 B6 106.6(2)
B11 B9 B6 58.90(17)
B7 B9 B6 91.98(19)
C4 B10 B9 110.5(2)
C4 B10 B8 59.6(2)
B9 B10 B8 112.8(2)
C4 B10 B11 100.2(2)
B9 B10 B11 60.42(19)
B8 B10 B11 57.9(2)
C4 B10 B7 59.5(2)
B9 B10 B7 60.82(19)
B8 B10 B7 107.9(2)
B11 B10 B7 100.7(2)
B8 B11 B6 114.7(2)
B8 B11 B9 111.1(2)
B6 B11 B9 61.88(18)
B8 B11 B10 59.5(2)
B6 B11 B10 104.6(2)
B9 B11 B10 56.95(18)
B8 B11 B5 61.27(17)
B6 B11 B5 63.98(16)
B9 B11 B5 112.05(19)
B10 B11 B5 103.7(2)
C13 C12 C17 120.0
C13 C12 C2 116.70(19)
C17 C12 C2 123.1(2)
C12 C13 C14 120.0
C13 C14 C15 120.0
C14 C15 C16 120.0
C17 C16 C15 120.0
C16 C17 C12 120.0
C13' C12' C17' 120.0
C13' C12' C2 130.5(4)
C17' C12' C2 109.4(3)
C12' C13' C14' 120.0
C15' C14' C13' 120.0
C14' C15' C16' 120.0
C17' C16' C15' 120.0
C16' C17' C12' 120.0
C20 P1 C26 102.75(10)
C20 P1 C18 105.28(10)
C26 P1 C18 99.30(10)
C20 P1 Rh1 124.79(7)
C26 P1 Rh1 111.32(7)
C18 P1 Rh1 110.26(7)
C32 P2 C38 103.97(10)
C32 P2 C19 106.00(10)
C38 P2 C19 104.87(10)
C32 P2 Rh1 118.19(7)
C38 P2 Rh1 113.14(7)
C19 P2 Rh1 109.62(7)
C19 C18 P1 105.85(14)
C18 C19 P2 106.98(14)
C25 C20 C21 118.7(2)
C25 C20 P1 120.99(17)
C21 C20 P1 120.26(17)
C22 C21 C20 120.4(2)
C21 C22 C23 120.1(2)
C24 C23 C22 119.9(2)
C25 C24 C23 120.5(2)
C24 C25 C20 120.4(2)
C27 C26 C31 118.5(2)
C27 C26 P1 120.95(16)
C31 C26 P1 120.26(18)
C26 C27 C28 120.7(2)
C29 C28 C27 119.8(2)
C30 C29 C28 120.3(2)
C29 C30 C31 120.1(2)
C30 C31 C26 120.6(3)
C37 C32 C33 117.1(2)
C37 C32 P2 123.28(19)
C33 C32 P2 119.24(18)
C32 C33 C34 121.3(3)
C35 C34 C33 119.8(3)
C36 C35 C34 119.9(3)
C35 C36 C37 120.4(3)
C32 C37 C36 121.4(3)
C43 C38 C39 118.3(2)
C43 C38 P2 122.28(18)
C39 C38 P2 119.38(17)
C38 C39 C40 120.4(3)
C41 C40 C39 120.4(3)
C40 C41 C42 119.7(2)
C41 C42 C43 120.8(3)
C42 C43 C38 120.3(3)

loop_
_geom_bond_atom_site_label_1
_geom_bond_atom_site_label_2
_geom_bond_distance
Rh1 C2 2.107(2)
Rh1 C3 2.135(2)
Rh1 P1 2.2322(5)
Rh1 B5 2.261(2)
Rh1 P2 2.2851(5)
Rh1 B6 2.343(3)
Rh1 B7 2.608(4)
Rh1 C4 2.722(3)
C2 C12' 1.439(4)
C2 C4 1.483(3)
C2 C12 1.553(3)
C2 B5 1.606(4)
C2 B8 1.695(4)
C3 B6 1.536(4)
C3 B7 1.562(5)
C3 B9 1.643(4)
C4 B10 1.685(4)
C4 B8 1.705(6)
C4 B7 1.751(5)
B5 B8 1.793(4)
B5 B11 1.799(4)
B5 B6 1.883(4)
B6 B11 1.754(4)
B6 B9 1.807(4)
B7 B9 1.792(4)
B7 B10 1.835(6)
B8 B11 1.716(5)
B8 B10 1.746(5)
B9 B10 1.697(4)
B9 B11 1.760(4)
B10 B11 1.798(5)
C12 C13 1.3949
C12 C17 1.3950
C13 C14 1.3949
C14 C15 1.3950
C15 C16 1.3951
C16 C17 1.3950
C12' C13' 1.3950
C12' C17' 1.3950
C13' C14' 1.3950
C14' C15' 1.3949
C15' C16' 1.3950
C16' C17' 1.3949
P1 C20 1.815(2)
P1 C26 1.836(2)
P1 C18 1.843(2)
P2 C32 1.819(2)
P2 C38 1.825(2)
P2 C19 1.837(2)
C18 C19 1.521(3)
C20 C25 1.396(3)
C20 C21 1.397(3)
C21 C22 1.382(3)
C22 C23 1.383(4)
C23 C24 1.379(4)
C24 C25 1.378(3)
C26 C27 1.382(3)
C26 C31 1.396(3)
C27 C28 1.391(3)
C28 C29 1.376(4)
C29 C30 1.373(4)
C30 C31 1.382(4)
C32 C37 1.373(3)
C32 C33 1.382(3)
C33 C34 1.387(4)
C34 C35 1.360(4)
C35 C36 1.351(4)
C36 C37 1.383(4)
C38 C43 1.387(3)
C38 C39 1.387(3)
C39 C40 1.388(3)
C40 C41 1.365(4)
C41 C42 1.365(4)
C42 C43 1.382(4)
